data_4335361
loop_
_publ_author_name
'Arvind K. Gupta'
'S. Arun Dixith Reddy'
'Ramamoorthy Boomishankar'

_publ_section_title
;
 Facile Formation of Stable Tris(imido)phosphate Trianions as Their Tri-
 and Hexanuclear Pd(II) Complexes in Protic Solvents
;
_journal_name_full 'Inorganic Chemistry'
_journal_page_first 7608
_journal_page_last 7614
_journal_paper_doi 10.1021/ic400686e
_journal_volume 52
_journal_year 2013
_chemical_formula_sum 'C31 H64 N6 O16 P2 Pd6'
_chemical_formula_weight 1477.22
_chemical_name_systematic
; 
 ? 
;
_space_group_IT_number 15
_symmetry_cell_setting monoclinic
_symmetry_space_group_name_Hall '-C 2yc'
_symmetry_space_group_name_H-M 'C 1 2/c 1'
_atom_sites_solution_hydrogens geom
_atom_sites_solution_primary direct
_atom_sites_solution_secondary difmap
_audit_creation_method SHELXL-97
_cell_angle_alpha 90.00
_cell_angle_beta 90.015(4)
_cell_angle_gamma 90.00
_cell_formula_units_Z 8
_cell_length_a 14.8019(16)
_cell_length_b 18.678(2)
_cell_length_c 38.140(4)
_cell_measurement_reflns_used 5188
_cell_measurement_temperature 100(2)
_cell_measurement_theta_max 25.74
_cell_measurement_theta_min 2.18
_cell_volume 10544.6(19)
_computing_cell_refinement 'Bruker SAINT'
_computing_data_collection 'Bruker APEX2'
_computing_data_reduction 'Bruker SAINT'
_computing_molecular_graphics 'Bruker SHELXTL'
_computing_publication_material 'Bruker SHELXTL'
_computing_structure_refinement 'SHELXL-97 (Sheldrick, 2008)'
_computing_structure_solution 'SHELXS-97 (Sheldrick, 2008)'
_diffrn_ambient_temperature 100(2)
_diffrn_measured_fraction_theta_full 0.995
_diffrn_measured_fraction_theta_max 0.995
_diffrn_measurement_device_type 'Bruker Smart Apex II'
_diffrn_measurement_method 'phi and omega scans'
_diffrn_radiation_monochromator graphite
_diffrn_radiation_source 'fine-focus sealed tube'
_diffrn_radiation_type MoK\a
_diffrn_radiation_wavelength 0.71073
_diffrn_reflns_av_R_equivalents 0.0792
_diffrn_reflns_av_sigmaI/netI 0.0684
_diffrn_reflns_limit_h_max 17
_diffrn_reflns_limit_h_min -17
_diffrn_reflns_limit_k_max 14
_diffrn_reflns_limit_k_min -22
_diffrn_reflns_limit_l_max 43
_diffrn_reflns_limit_l_min -45
_diffrn_reflns_number 44465
_diffrn_reflns_theta_full 25.03
_diffrn_reflns_theta_max 25.03
_diffrn_reflns_theta_min 4.11
_exptl_absorpt_coefficient_mu 2.125
_exptl_absorpt_correction_T_max 0.746
_exptl_absorpt_correction_T_min 0.648
_exptl_absorpt_correction_type multi-scan
_exptl_absorpt_process_details SADABS
_exptl_crystal_colour orange
_exptl_crystal_density_diffrn 1.861
_exptl_crystal_description plate
_exptl_crystal_F_000 5808
_exptl_crystal_size_max 0.10
_exptl_crystal_size_mid 0.05
_exptl_crystal_size_min 0.04
_refine_diff_density_max 1.073
_refine_diff_density_min -1.017
_refine_diff_density_rms 0.182
_refine_ls_extinction_coef 0.000194(15)
_refine_ls_extinction_expression Fc^*^=kFc[1+0.001xFc^2^\l^3^/sin(2\q)]^-1/4^
_refine_ls_extinction_method SHELXL
_refine_ls_goodness_of_fit_ref 1.108
_refine_ls_hydrogen_treatment constr
_refine_ls_matrix_type full
_refine_ls_number_parameters 567
_refine_ls_number_reflns 9288
_refine_ls_number_restraints 36
_refine_ls_restrained_S_all 1.109
_refine_ls_R_factor_all 0.0589
_refine_ls_R_factor_gt 0.0474
_refine_ls_shift/su_max 0.001
_refine_ls_shift/su_mean 0.000
_refine_ls_structure_factor_coef Fsqd
_refine_ls_weighting_details 'calc w=1/[\s^2^(Fo^2^)+(0.0251P)^2^+106.2838P] where P=(Fo^2^+2Fc^2^)/3'
_refine_ls_weighting_scheme calc
_refine_ls_wR_factor_gt 0.0948
_refine_ls_wR_factor_ref 0.0988
_reflns_number_gt 8126
_reflns_number_total 9288
_reflns_threshold_expression >2sigma(I)
_cod_data_source_file ic400686e_7.cif
_cod_data_source_block compound7
_cod_original_cell_volume 10545(2)
_cod_database_code 4335361

loop_
_symmetry_equiv_pos_as_xyz
'x, y, z'
'-x, y, -z+1/2'
'x+1/2, y+1/2, z'
'-x+1/2, y+1/2, -z+1/2'
'-x, -y, -z'
'x, -y, z-1/2'
'-x+1/2, -y+1/2, -z'
'x+1/2, -y+1/2, z-1/2'

loop_
_atom_site_label
_atom_site_type_symbol
_atom_site_fract_x
_atom_site_fract_y
_atom_site_fract_z
_atom_site_U_iso_or_equiv
_atom_site_adp_type
_atom_site_occupancy
_atom_site_symmetry_multiplicity
_atom_site_calc_flag
_atom_site_refinement_flags
Pd1 Pd 0.86187(5) 0.34398(3) 0.13006(2) 0.01535(17) Uani 1 1 d .
Pd2 Pd 0.64222(5) 0.33575(4) 0.13931(2) 0.01614(18) Uani 1 1 d .
Pd3 Pd 0.73158(5) 0.43144(3) 0.07588(2) 0.01596(19) Uani 1 1 d .
Pd4 Pd 0.85293(5) 0.48576(3) 0.18815(2) 0.01496(18) Uani 1 1 d .
Pd5 Pd 0.63302(5) 0.49676(4) 0.18267(2) 0.01437(17) Uani 1 1 d .
Pd6 Pd 0.76351(5) 0.58211(3) 0.12562(2) 0.01538(18) Uani 1 1 d .
P1 P 0.74255(18) 0.28717(11) 0.08390(7) 0.0167(6) Uani 1 1 d .
P2 P 0.75040(18) 0.60592(11) 0.19559(7) 0.0155(5) Uani 1 1 d .
O11 O 0.7391(5) 0.2245(3) 0.06143(18) 0.0220(15) Uani 1 1 d U
O21 O 0.7511(5) 0.6687(3) 0.21885(17) 0.0186(14) Uani 1 1 d .
N1 N 0.6527(6) 0.3437(4) 0.0863(2) 0.0192(19) Uani 1 1 d .
C11 C 0.5702(7) 0.3356(5) 0.0639(3) 0.023(2) Uani 1 1 d .
H11 H 0.5267 0.3742 0.0707 0.028 Uiso 1 1 calc R
C12 C 0.5895(8) 0.3433(5) 0.0259(3) 0.034(3) Uani 1 1 d .
H12A H 0.6094 0.3923 0.0210 0.051 Uiso 1 1 calc R
H12B H 0.5346 0.3330 0.0124 0.051 Uiso 1 1 calc R
H12C H 0.6371 0.3096 0.0191 0.051 Uiso 1 1 calc R
C13 C 0.5257(8) 0.2633(6) 0.0720(4) 0.038(3) Uani 1 1 d .
H13A H 0.5703 0.2249 0.0693 0.057 Uiso 1 1 calc R
H13B H 0.4755 0.2552 0.0557 0.057 Uiso 1 1 calc R
H13C H 0.5027 0.2635 0.0961 0.057 Uiso 1 1 calc R
N2 N 0.8246(5) 0.3508(4) 0.0790(2) 0.0171(19) Uani 1 1 d .
C21 C 0.8956(7) 0.3473(6) 0.0507(3) 0.027(3) Uani 1 1 d .
H21 H 0.9352 0.3904 0.0532 0.032 Uiso 1 1 calc R
C22 C 0.9541(7) 0.2808(5) 0.0566(3) 0.025(3) Uani 1 1 d .
H22A H 0.9824 0.2834 0.0798 0.037 Uiso 1 1 calc R
H22B H 1.0012 0.2787 0.0385 0.037 Uiso 1 1 calc R
H22C H 0.9163 0.2379 0.0552 0.037 Uiso 1 1 calc R
C23 C 0.8556(8) 0.3486(6) 0.0148(3) 0.030(3) Uani 1 1 d .
H23A H 0.8191 0.3055 0.0113 0.045 Uiso 1 1 calc R
H23B H 0.9041 0.3502 -0.0026 0.045 Uiso 1 1 calc R
H23C H 0.8173 0.3911 0.0123 0.045 Uiso 1 1 calc R
N3 N 0.7531(6) 0.2768(3) 0.1281(2) 0.0192(18) Uani 1 1 d .
C31 C 0.7621(8) 0.2059(4) 0.1459(3) 0.024(2) Uani 1 1 d .
H31 H 0.7703 0.2143 0.1716 0.029 Uiso 1 1 calc R
C32 C 0.6775(8) 0.1622(6) 0.1407(3) 0.033(3) Uani 1 1 d .
H32A H 0.6253 0.1890 0.1496 0.049 Uiso 1 1 calc R
H32B H 0.6829 0.1169 0.1534 0.049 Uiso 1 1 calc R
H32C H 0.6692 0.1525 0.1156 0.049 Uiso 1 1 calc R
C33 C 0.8464(7) 0.1656(5) 0.1319(3) 0.028(3) Uani 1 1 d .
H33A H 0.8366 0.1522 0.1073 0.042 Uiso 1 1 calc R
H33B H 0.8564 0.1223 0.1459 0.042 Uiso 1 1 calc R
H33C H 0.8995 0.1967 0.1336 0.042 Uiso 1 1 calc R
N4 N 0.7399(5) 0.5228(3) 0.2134(2) 0.0148(17) Uani 1 1 d .
C41 C 0.7346(7) 0.5089(5) 0.2520(3) 0.021(2) Uani 1 1 d .
H41 H 0.7302 0.4559 0.2553 0.026 Uiso 1 1 calc R
C42 C 0.6468(8) 0.5427(5) 0.2675(3) 0.027(3) Uani 1 1 d .
H42A H 0.6500 0.5950 0.2656 0.040 Uiso 1 1 calc R
H42B H 0.6412 0.5292 0.2923 0.040 Uiso 1 1 calc R
H42C H 0.5942 0.5251 0.2545 0.040 Uiso 1 1 calc R
C43 C 0.8192(8) 0.5337(5) 0.2705(3) 0.028(3) Uani 1 1 d .
H43A H 0.8722 0.5127 0.2590 0.042 Uiso 1 1 calc R
H43B H 0.8173 0.5184 0.2950 0.042 Uiso 1 1 calc R
H43C H 0.8230 0.5860 0.2694 0.042 Uiso 1 1 calc R
N5 N 0.8407(5) 0.5876(4) 0.1692(2) 0.0155(19) Uani 1 1 d .
C51 C 0.9232(7) 0.6338(5) 0.1680(3) 0.021(2) Uani 1 1 d .
H51 H 0.9654 0.6136 0.1500 0.026 Uiso 1 1 calc R
C52 C 0.8966(7) 0.7110(5) 0.1566(3) 0.024(3) Uani 1 1 d .
H52A H 0.8635 0.7090 0.1344 0.036 Uiso 1 1 calc R
H52B H 0.9514 0.7399 0.1536 0.036 Uiso 1 1 calc R
H52C H 0.8583 0.7326 0.1747 0.036 Uiso 1 1 calc R
C53 C 0.9706(7) 0.6329(5) 0.2033(3) 0.022(3) Uani 1 1 d .
H53A H 0.9269 0.6440 0.2218 0.033 Uiso 1 1 calc R
H53B H 1.0189 0.6687 0.2034 0.033 Uiso 1 1 calc R
H53C H 0.9964 0.5853 0.2075 0.033 Uiso 1 1 calc R
N6 N 0.6706(5) 0.5958(4) 0.1641(2) 0.0167(19) Uani 1 1 d .
C61 C 0.5960(7) 0.6484(5) 0.1592(3) 0.017(2) Uani 1 1 d U
H61 H 0.5572 0.6303 0.1396 0.021 Uiso 1 1 calc R
C62 C 0.6303(8) 0.7212(5) 0.1484(3) 0.024(2) Uani 1 1 d U
H62A H 0.6694 0.7404 0.1669 0.037 Uiso 1 1 calc R
H62B H 0.5791 0.7536 0.1448 0.037 Uiso 1 1 calc R
H62C H 0.6649 0.7169 0.1266 0.037 Uiso 1 1 calc R
C63 C 0.5358(6) 0.6530(5) 0.1922(3) 0.019(2) Uani 1 1 d .
H63A H 0.5093 0.6059 0.1970 0.029 Uiso 1 1 calc R
H63B H 0.4874 0.6879 0.1882 0.029 Uiso 1 1 calc R
H63C H 0.5725 0.6680 0.2123 0.029 Uiso 1 1 calc R
O1 O 0.9828(5) 0.4706(3) 0.1692(2) 0.0258(19) Uani 1 1 d .
O2 O 0.9757(5) 0.4019(4) 0.1216(2) 0.0272(18) Uani 1 1 d .
C1 C 1.0155(8) 0.4427(6) 0.1421(3) 0.029(3) Uani 1 1 d .
C2 C 1.1136(9) 0.4572(7) 0.1343(4) 0.050(4) Uani 1 1 d U
H2A H 1.1219 0.5083 0.1294 0.075 Uiso 1 1 calc R
H2B H 1.1324 0.4291 0.1139 0.075 Uiso 1 1 calc R
H2C H 1.1503 0.4437 0.1547 0.075 Uiso 1 1 calc R
O3 O 0.8981(5) 0.3109(3) 0.17903(19) 0.0194(16) Uani 1 1 d .
O4 O 0.8475(5) 0.3948(3) 0.2170(2) 0.0244(17) Uani 1 1 d .
C3 C 0.8757(6) 0.3318(5) 0.2083(3) 0.020(2) Uani 1 1 d .
C4 C 0.8788(8) 0.2791(6) 0.2393(3) 0.033(3) Uani 1 1 d .
H4A H 0.8184 0.2591 0.2432 0.049 Uiso 1 1 calc R
H4B H 0.8986 0.3044 0.2605 0.049 Uiso 1 1 calc R
H4C H 0.9213 0.2404 0.2340 0.049 Uiso 1 1 calc R
O5 O 0.6480(5) 0.3094(3) 0.1913(2) 0.0251(17) Uani 1 1 d .
O6 O 0.5977(5) 0.4122(3) 0.2145(2) 0.0214(16) Uani 1 1 d .
C5 C 0.6217(6) 0.3485(5) 0.2162(3) 0.017(2) Uani 1 1 d .
C6 C 0.6187(8) 0.3134(6) 0.2518(3) 0.033(3) Uani 1 1 d .
H6A H 0.6804 0.3078 0.2608 0.049 Uiso 1 1 calc R
H6B H 0.5901 0.2663 0.2498 0.049 Uiso 1 1 calc R
H6C H 0.5838 0.3434 0.2679 0.049 Uiso 1 1 calc R
O7 O 0.5127(5) 0.3745(3) 0.1415(2) 0.0235(17) Uani 1 1 d .
O8 O 0.5182(4) 0.4923(3) 0.1527(2) 0.0220(17) Uani 1 1 d .
C7 C 0.4799(8) 0.4367(6) 0.1432(4) 0.028(3) Uani 1 1 d .
C8 C 0.3815(8) 0.4420(7) 0.1325(4) 0.046(3) Uani 1 1 d U
H8A H 0.3503 0.4759 0.1479 0.069 Uiso 1 1 calc R
H8B H 0.3531 0.3947 0.1344 0.069 Uiso 1 1 calc R
H8C H 0.3775 0.4587 0.1082 0.069 Uiso 1 1 calc R
O9 O 0.6205(5) 0.4946(4) 0.0687(2) 0.0259(18) Uani 1 1 d .
O10 O 0.6737(5) 0.6015(3) 0.08598(19) 0.0235(17) Uani 1 1 d .
C9 C 0.6180(8) 0.5614(6) 0.0717(3) 0.030(3) Uani 1 1 d .
C10 C 0.5354(9) 0.5969(6) 0.0553(4) 0.040(3) Uani 1 1 d U
H10A H 0.5451 0.6488 0.0541 0.060 Uiso 1 1 calc R
H10B H 0.4820 0.5870 0.0697 0.060 Uiso 1 1 calc R
H10C H 0.5260 0.5779 0.0317 0.060 Uiso 1 1 calc R
O14 O 0.8219(5) 0.5014(3) 0.0532(2) 0.0244(17) Uani 1 1 d .
O15 O 0.8735(5) 0.5798(4) 0.0936(2) 0.0264(17) Uani 1 1 d .
C14 C 0.8784(8) 0.5465(6) 0.0647(3) 0.027(3) Uani 1 1 d .
C15 C 0.9582(9) 0.5638(7) 0.0416(4) 0.049(4) Uani 1 1 d .
H15A H 1.0126 0.5412 0.0512 0.074 Uiso 1 1 calc R
H15B H 0.9667 0.6158 0.0407 0.074 Uiso 1 1 calc R
H15C H 0.9469 0.5456 0.0179 0.074 Uiso 1 1 calc R
O1S O 0.745(3) 0.4660(17) -0.0545(9) 0.042(8) Uiso 0.25 1 d P
O2S O 0.322(2) 0.4522(16) 0.0312(9) 0.117(11) Uiso 0.50 1 d P
O3S O 0.828(3) 0.565(2) -0.0405(13) 0.068(13) Uiso 0.25 1 d P
O4S O 0.218(3) 0.477(3) 0.0394(13) 0.188(18) Uiso 0.50 1 d P
O5S O 0.692(5) 0.452(3) -0.051(2) 0.12(2) Uiso 0.25 1 d P
O6S O 1.191(3) 0.267(3) -0.0039(17) 0.096(17) Uiso 0.25 1 d P

loop_
_atom_site_aniso_label
_atom_site_aniso_U_11
_atom_site_aniso_U_22
_atom_site_aniso_U_33
_atom_site_aniso_U_23
_atom_site_aniso_U_13
_atom_site_aniso_U_12
Pd1 0.0140(4) 0.0129(3) 0.0191(4) -0.0009(3) -0.0006(4) 0.0011(3)
Pd2 0.0142(4) 0.0126(3) 0.0217(5) -0.0006(3) -0.0007(4) 0.0004(3)
Pd3 0.0187(4) 0.0100(3) 0.0192(5) 0.0002(3) -0.0004(4) 0.0019(3)
Pd4 0.0133(4) 0.0109(3) 0.0207(5) -0.0015(3) 0.0003(4) 0.0018(3)
Pd5 0.0137(4) 0.0105(3) 0.0190(4) -0.0001(3) 0.0001(4) -0.0001(3)
Pd6 0.0166(4) 0.0121(3) 0.0174(4) -0.0010(3) 0.0015(4) 0.0002(3)
P1 0.0167(13) 0.0092(10) 0.0243(16) 0.0014(9) -0.0014(12) 0.0001(10)
P2 0.0138(12) 0.0105(10) 0.0221(15) -0.0048(9) 0.0009(12) -0.0018(10)
O11 0.027(3) 0.011(2) 0.027(3) -0.006(2) -0.002(3) 0.003(3)
O21 0.015(3) 0.019(3) 0.022(4) -0.004(3) -0.005(3) 0.003(3)
N1 0.018(4) 0.016(4) 0.024(5) -0.008(3) 0.001(4) -0.012(3)
C11 0.024(6) 0.021(5) 0.024(7) 0.000(5) -0.008(5) 0.010(4)
C12 0.035(7) 0.025(6) 0.041(8) 0.000(6) -0.011(6) 0.005(5)
C13 0.029(7) 0.042(7) 0.041(9) 0.001(6) -0.010(6) -0.023(5)
N2 0.014(4) 0.011(4) 0.026(5) -0.002(4) 0.003(4) -0.005(3)
C21 0.025(6) 0.036(6) 0.019(7) 0.001(5) 0.012(5) 0.005(5)
C22 0.028(6) 0.016(5) 0.031(7) -0.001(5) 0.005(5) 0.007(4)
C23 0.032(6) 0.033(6) 0.025(7) 0.005(5) 0.019(6) 0.017(5)
N3 0.020(4) 0.020(4) 0.018(5) 0.000(3) -0.002(4) 0.007(4)
C31 0.036(6) 0.010(4) 0.026(6) 0.010(4) -0.002(6) 0.004(4)
C32 0.038(7) 0.022(6) 0.037(8) 0.003(5) 0.000(6) -0.013(5)
C33 0.029(6) 0.014(5) 0.040(8) 0.004(5) -0.004(6) 0.009(4)
N4 0.013(4) 0.011(3) 0.020(5) -0.002(3) 0.000(4) 0.001(3)
C41 0.029(6) 0.024(5) 0.011(5) -0.004(4) 0.005(5) 0.006(5)
C42 0.030(6) 0.025(5) 0.026(7) -0.003(5) 0.010(6) 0.005(5)
C43 0.038(7) 0.017(5) 0.029(7) -0.004(5) 0.002(6) 0.001(5)
N5 0.011(4) 0.020(4) 0.015(5) -0.004(4) 0.005(3) -0.002(3)
C51 0.009(5) 0.027(5) 0.028(7) 0.000(5) 0.005(5) -0.006(4)
C52 0.021(6) 0.022(5) 0.030(7) 0.000(5) 0.001(5) -0.006(4)
C53 0.021(6) 0.025(5) 0.021(7) -0.005(5) 0.000(5) -0.009(4)
N6 0.014(4) 0.006(4) 0.030(6) -0.003(4) 0.003(4) -0.004(3)
C61 0.017(4) 0.014(4) 0.020(4) 0.001(3) -0.005(3) 0.008(3)
C62 0.022(4) 0.020(4) 0.030(4) 0.006(3) -0.003(4) 0.006(3)
C63 0.020(5) 0.006(4) 0.032(7) -0.001(4) -0.001(5) 0.006(4)
O1 0.014(4) 0.021(4) 0.043(6) -0.015(4) 0.001(3) 0.004(3)
O2 0.028(4) 0.025(4) 0.028(5) -0.004(3) 0.001(4) -0.003(3)
C1 0.040(7) 0.025(6) 0.023(7) -0.010(5) 0.003(6) -0.008(5)
C2 0.046(5) 0.053(5) 0.051(6) -0.017(4) 0.005(4) -0.003(4)
O3 0.023(4) 0.024(4) 0.011(4) -0.004(3) -0.006(3) -0.002(3)
O4 0.022(4) 0.021(3) 0.030(5) -0.001(3) 0.004(4) 0.001(3)
C3 0.014(5) 0.007(4) 0.039(7) 0.007(4) -0.004(5) 0.000(4)
C4 0.033(7) 0.040(7) 0.025(7) 0.007(5) 0.004(6) 0.012(5)
O5 0.032(4) 0.017(3) 0.027(5) 0.005(3) 0.002(4) -0.001(3)
O6 0.018(4) 0.017(3) 0.029(5) 0.000(3) 0.000(3) -0.002(3)
C5 0.022(6) 0.017(5) 0.012(6) 0.001(4) 0.005(4) 0.005(4)
C6 0.041(8) 0.035(6) 0.022(7) 0.009(5) 0.016(6) -0.002(5)
O7 0.017(4) 0.025(4) 0.029(5) -0.001(3) 0.002(3) -0.001(3)
O8 0.023(4) 0.011(3) 0.032(5) -0.010(3) -0.002(3) -0.002(3)
C7 0.029(6) 0.020(6) 0.037(8) -0.005(5) -0.002(5) 0.004(5)
C8 0.039(5) 0.044(5) 0.054(5) -0.004(4) -0.011(4) 0.004(4)
O9 0.030(4) 0.021(4) 0.027(5) 0.003(3) -0.004(4) 0.013(3)
O10 0.035(4) 0.021(4) 0.015(4) 0.000(3) -0.005(3) 0.012(3)
C9 0.038(7) 0.029(6) 0.024(7) -0.006(5) -0.007(6) -0.005(5)
C10 0.044(5) 0.033(4) 0.044(5) 0.005(4) -0.012(4) 0.012(4)
O14 0.031(4) 0.013(3) 0.029(5) 0.001(3) 0.004(4) -0.004(3)
O15 0.025(4) 0.029(4) 0.025(5) -0.008(3) 0.009(4) -0.004(3)
C14 0.035(7) 0.028(5) 0.020(7) -0.011(5) 0.003(5) 0.008(5)
C15 0.058(9) 0.037(7) 0.054(10) -0.016(6) 0.027(8) -0.020(6)

loop_
_atom_type_symbol
_atom_type_description
_atom_type_scat_dispersion_real
_atom_type_scat_dispersion_imag
_atom_type_scat_source
C C 0.0033 0.0016 'International Tables Vol C Tables 4.2.6.8 and 6.1.1.4'
H H 0.0000 0.0000 'International Tables Vol C Tables 4.2.6.8 and 6.1.1.4'
N N 0.0061 0.0033 'International Tables Vol C Tables 4.2.6.8 and 6.1.1.4'
O O 0.0106 0.0060 'International Tables Vol C Tables 4.2.6.8 and 6.1.1.4'
P P 0.1023 0.0942 'International Tables Vol C Tables 4.2.6.8 and 6.1.1.4'
Pd Pd -0.9988 1.0072 'International Tables Vol C Tables 4.2.6.8 and 6.1.1.4'

loop_
_geom_angle_atom_site_label_1
_geom_angle_atom_site_label_2
_geom_angle_atom_site_label_3
_geom_angle
_geom_angle_site_symmetry_1
_geom_angle_site_symmetry_3
N2 Pd1 O2 92.3(3) . .
N2 Pd1 O3 166.0(3) . .
O2 Pd1 O3 95.1(3) . .
N2 Pd1 N3 77.8(3) . .
O2 Pd1 N3 167.6(3) . .
O3 Pd1 N3 93.1(3) . .
N2 Pd1 P1 39.0(2) . .
O2 Pd1 P1 130.3(3) . .
O3 Pd1 P1 130.37(19) . .
N3 Pd1 P1 38.9(2) . .
N3 Pd2 N1 76.6(3) . .
N3 Pd2 O5 92.3(3) . .
N1 Pd2 O5 168.2(3) . .
N3 Pd2 O7 163.6(3) . .
N1 Pd2 O7 94.9(3) . .
O5 Pd2 O7 94.9(3) . .
N3 Pd2 P1 38.4(2) . .
N1 Pd2 P1 38.3(2) . .
O5 Pd2 P1 130.3(2) . .
O7 Pd2 P1 130.9(2) . .
O9 Pd3 N2 167.3(3) . .
O9 Pd3 N1 91.6(3) . .
N2 Pd3 N1 77.5(3) . .
O9 Pd3 O14 95.8(3) . .
N2 Pd3 O14 93.2(3) . .
N1 Pd3 O14 163.2(3) . .
O9 Pd3 P1 129.5(2) . .
N2 Pd3 P1 38.9(2) . .
N1 Pd3 P1 38.7(2) . .
O14 Pd3 P1 129.6(2) . .
O4 Pd4 N5 165.8(3) . .
O4 Pd4 N4 89.7(3) . .
N5 Pd4 N4 77.3(3) . .
O4 Pd4 O1 96.4(3) . .
N5 Pd4 O1 95.0(3) . .
N4 Pd4 O1 165.1(3) . .
O4 Pd4 P2 127.8(2) . .
N5 Pd4 P2 38.8(2) . .
N4 Pd4 P2 38.61(19) . .
O1 Pd4 P2 131.7(2) . .
N4 Pd5 O8 168.2(3) . .
N4 Pd5 N6 76.8(3) . .
O8 Pd5 N6 93.9(3) . .
N4 Pd5 O6 92.3(3) . .
O8 Pd5 O6 95.0(3) . .
N6 Pd5 O6 164.0(3) . .
N4 Pd5 P2 38.59(19) . .
O8 Pd5 P2 131.32(19) . .
N6 Pd5 P2 38.4(2) . .
O6 Pd5 P2 129.0(2) . .
N5 Pd6 N6 77.4(3) . .
N5 Pd6 O15 92.4(3) . .
N6 Pd6 O15 168.3(3) . .
N5 Pd6 O10 165.2(3) . .
N6 Pd6 O10 94.1(3) . .
O15 Pd6 O10 94.6(3) . .
N5 Pd6 P2 38.9(2) . .
N6 Pd6 P2 38.6(2) . .
O15 Pd6 P2 130.6(2) . .
O10 Pd6 P2 130.7(2) . .
O11 P1 N1 120.3(4) . .
O11 P1 N3 119.7(4) . .
N1 P1 N3 95.1(4) . .
O11 P1 N2 121.4(4) . .
N1 P1 N2 97.5(3) . .
N3 P1 N2 97.0(4) . .
O11 P1 Pd1 136.2(3) . .
N1 P1 Pd1 103.4(3) . .
N3 P1 Pd1 48.9(3) . .
N2 P1 Pd1 48.4(3) . .
O11 P1 Pd3 137.0(3) . .
N1 P1 Pd3 49.0(3) . .
N3 P1 Pd3 103.3(2) . .
N2 P1 Pd3 48.7(3) . .
Pd1 P1 Pd3 73.97(6) . .
O11 P1 Pd2 134.7(3) . .
N1 P1 Pd2 47.8(3) . .
N3 P1 Pd2 47.4(3) . .
N2 P1 Pd2 103.8(3) . .
Pd1 P1 Pd2 73.88(7) . .
Pd3 P1 Pd2 74.09(6) . .
O21 P2 N6 121.4(4) . .
O21 P2 N4 119.1(4) . .
N6 P2 N4 96.7(4) . .
O21 P2 N5 120.7(4) . .
N6 P2 N5 96.1(4) . .
N4 P2 N5 97.1(4) . .
O21 P2 Pd6 136.4(3) . .
N6 P2 Pd6 48.3(3) . .
N4 P2 Pd6 104.5(3) . .
N5 P2 Pd6 48.1(3) . .
O21 P2 Pd5 135.3(3) . .
N6 P2 Pd5 49.0(3) . .
N4 P2 Pd5 48.0(3) . .
N5 P2 Pd5 104.1(3) . .
Pd6 P2 Pd5 75.22(6) . .
O21 P2 Pd4 135.7(3) . .
N6 P2 Pd4 102.8(3) . .
N4 P2 Pd4 48.8(3) . .
N5 P2 Pd4 48.5(3) . .
Pd6 P2 Pd4 73.88(6) . .
Pd5 P2 Pd4 73.72(6) . .
C11 N1 P1 123.0(6) . .
C11 N1 Pd2 119.8(6) . .
P1 N1 Pd2 93.8(4) . .
C11 N1 Pd3 115.8(6) . .
P1 N1 Pd3 92.3(4) . .
Pd2 N1 Pd3 107.1(4) . .
C12 C11 N1 113.0(9) . .
C12 C11 C13 111.3(10) . .
N1 C11 C13 109.0(8) . .
C12 C11 H11 107.8 . .
N1 C11 H11 107.8 . .
C13 C11 H11 107.8 . .
C11 C12 H12A 109.5 . .
C11 C12 H12B 109.5 . .
H12A C12 H12B 109.5 . .
C11 C12 H12C 109.5 . .
H12A C12 H12C 109.5 . .
H12B C12 H12C 109.5 . .
C11 C13 H13A 109.5 . .
C11 C13 H13B 109.5 . .
H13A C13 H13B 109.5 . .
C11 C13 H13C 109.5 . .
H13A C13 H13C 109.5 . .
H13B C13 H13C 109.5 . .
C21 N2 P1 122.9(7) . .
C21 N2 Pd1 119.6(6) . .
P1 N2 Pd1 92.6(4) . .
C21 N2 Pd3 117.4(6) . .
P1 N2 Pd3 92.3(3) . .
Pd1 N2 Pd3 106.6(4) . .
C23 C21 N2 112.3(9) . .
C23 C21 C22 111.8(9) . .
N2 C21 C22 109.0(9) . .
C23 C21 H21 107.8 . .
N2 C21 H21 107.8 . .
C22 C21 H21 107.8 . .
C21 C22 H22A 109.5 . .
C21 C22 H22B 109.5 . .
H22A C22 H22B 109.5 . .
C21 C22 H22C 109.5 . .
H22A C22 H22C 109.5 . .
H22B C22 H22C 109.5 . .
C21 C23 H23A 109.5 . .
C21 C23 H23B 109.5 . .
H23A C23 H23B 109.5 . .
C21 C23 H23C 109.5 . .
H23A C23 H23C 109.5 . .
H23B C23 H23C 109.5 . .
C31 N3 P1 123.9(6) . .
C31 N3 Pd2 117.3(7) . .
P1 N3 Pd2 94.2(4) . .
C31 N3 Pd1 117.2(7) . .
P1 N3 Pd1 92.2(4) . .
Pd2 N3 Pd1 107.3(3) . .
N3 C31 C32 110.2(9) . .
N3 C31 C33 110.2(8) . .
C32 C31 C33 111.1(8) . .
N3 C31 H31 108.4 . .
C32 C31 H31 108.4 . .
C33 C31 H31 108.4 . .
C31 C32 H32A 109.5 . .
C31 C32 H32B 109.5 . .
H32A C32 H32B 109.5 . .
C31 C32 H32C 109.5 . .
H32A C32 H32C 109.5 . .
H32B C32 H32C 109.5 . .
C31 C33 H33A 109.5 . .
C31 C33 H33B 109.5 . .
H33A C33 H33B 109.5 . .
C31 C33 H33C 109.5 . .
H33A C33 H33C 109.5 . .
H33B C33 H33C 109.5 . .
C41 N4 P2 123.8(6) . .
C41 N4 Pd5 119.1(6) . .
P2 N4 Pd5 93.4(4) . .
C41 N4 Pd4 116.5(6) . .
P2 N4 Pd4 92.6(4) . .
Pd5 N4 Pd4 106.5(3) . .
N4 C41 C43 111.3(9) . .
N4 C41 C42 110.3(8) . .
C43 C41 C42 112.9(8) . .
N4 C41 H41 107.4 . .
C43 C41 H41 107.4 . .
C42 C41 H41 107.4 . .
C41 C42 H42A 109.5 . .
C41 C42 H42B 109.5 . .
H42A C42 H42B 109.5 . .
C41 C42 H42C 109.5 . .
H42A C42 H42C 109.5 . .
H42B C42 H42C 109.5 . .
C41 C43 H43A 109.5 . .
C41 C43 H43B 109.5 . .
H43A C43 H43B 109.5 . .
C41 C43 H43C 109.5 . .
H43A C43 H43C 109.5 . .
H43B C43 H43C 109.5 . .
C51 N5 P2 122.9(7) . .
C51 N5 Pd6 117.7(7) . .
P2 N5 Pd6 93.0(4) . .
C51 N5 Pd4 118.4(6) . .
P2 N5 Pd4 92.8(4) . .
Pd6 N5 Pd4 107.1(3) . .
N5 C51 C53 110.0(8) . .
N5 C51 C52 109.7(8) . .
C53 C51 C52 112.0(9) . .
N5 C51 H51 108.4 . .
C53 C51 H51 108.4 . .
C52 C51 H51 108.4 . .
C51 C52 H52A 109.5 . .
C51 C52 H52B 109.5 . .
H52A C52 H52B 109.5 . .
C51 C52 H52C 109.5 . .
H52A C52 H52C 109.5 . .
H52B C52 H52C 109.5 . .
C51 C53 H53A 109.5 . .
C51 C53 H53B 109.5 . .
H53A C53 H53B 109.5 . .
C51 C53 H53C 109.5 . .
H53A C53 H53C 109.5 . .
H53B C53 H53C 109.5 . .
C61 N6 P2 122.1(6) . .
C61 N6 Pd6 119.7(7) . .
P2 N6 Pd6 93.1(4) . .
C61 N6 Pd5 115.8(6) . .
P2 N6 Pd5 92.6(4) . .
Pd6 N6 Pd5 108.6(3) . .
N6 C61 C62 112.2(8) . .
N6 C61 C63 111.2(8) . .
C62 C61 C63 111.5(8) . .
N6 C61 H61 107.2 . .
C62 C61 H61 107.2 . .
C63 C61 H61 107.2 . .
C61 C62 H62A 109.5 . .
C61 C62 H62B 109.5 . .
H62A C62 H62B 109.5 . .
C61 C62 H62C 109.5 . .
H62A C62 H62C 109.5 . .
H62B C62 H62C 109.5 . .
C61 C63 H63A 109.5 . .
C61 C63 H63B 109.5 . .
H63A C63 H63B 109.5 . .
C61 C63 H63C 109.5 . .
H63A C63 H63C 109.5 . .
H63B C63 H63C 109.5 . .
C1 O1 Pd4 134.5(7) . .
C1 O2 Pd1 128.4(8) . .
O2 C1 O1 126.3(11) . .
O2 C1 C2 116.4(11) . .
O1 C1 C2 117.2(11) . .
C1 C2 H2A 109.5 . .
C1 C2 H2B 109.5 . .
H2A C2 H2B 109.5 . .
C1 C2 H2C 109.5 . .
H2A C2 H2C 109.5 . .
H2B C2 H2C 109.5 . .
C3 O3 Pd1 131.8(6) . .
C3 O4 Pd4 127.8(7) . .
O3 C3 O4 127.5(10) . .
O3 C3 C4 119.2(8) . .
O4 C3 C4 113.3(10) . .
C3 C4 H4A 109.5 . .
C3 C4 H4B 109.5 . .
H4A C4 H4B 109.5 . .
C3 C4 H4C 109.5 . .
H4A C4 H4C 109.5 . .
H4B C4 H4C 109.5 . .
C5 O5 Pd2 125.4(6) . .
C5 O6 Pd5 133.9(7) . .
O6 C5 O5 127.0(9) . .
O6 C5 C6 117.1(9) . .
O5 C5 C6 115.9(8) . .
C5 C6 H6A 109.5 . .
C5 C6 H6B 109.5 . .
H6A C6 H6B 109.5 . .
C5 C6 H6C 109.5 . .
H6A C6 H6C 109.5 . .
H6B C6 H6C 109.5 . .
C7 O7 Pd2 133.4(7) . .
C7 O8 Pd5 125.2(7) . .
O8 C7 O7 127.8(10) . .
O8 C7 C8 117.6(9) . .
O7 C7 C8 114.6(10) . .
C7 C8 H8A 109.5 . .
C7 C8 H8B 109.5 . .
H8A C8 H8B 109.5 . .
C7 C8 H8C 109.5 . .
H8A C8 H8C 109.5 . .
H8B C8 H8C 109.5 . .
C9 O9 Pd3 125.9(7) . .
C9 O10 Pd6 130.5(7) . .
O10 C9 O9 128.5(11) . .
O10 C9 C10 116.7(10) . .
O9 C9 C10 114.8(10) . .
C9 C10 H10A 109.5 . .
C9 C10 H10B 109.5 . .
H10A C10 H10B 109.5 . .
C9 C10 H10C 109.5 . .
H10A C10 H10C 109.5 . .
H10B C10 H10C 109.5 . .
C14 O14 Pd3 134.7(8) . .
C14 O15 Pd6 125.3(7) . .
O15 C14 O14 126.2(11) . .
O15 C14 C15 116.7(10) . .
O14 C14 C15 117.1(10) . .
C14 C15 H15A 109.5 . .
C14 C15 H15B 109.5 . .
H15A C15 H15B 109.5 . .
C14 C15 H15C 109.5 . .
H15A C15 H15C 109.5 . .
H15B C15 H15C 109.5 . .
O5S O1S O4S 124(7) . 5_665
O3S O4S O1S 148(6) 5_665 5_665
O3S O4S O2S 115(5) 5_665 .
O1S O4S O2S 86(3) 5_665 .

loop_
_geom_bond_atom_site_label_1
_geom_bond_atom_site_label_2
_geom_bond_distance
_geom_bond_site_symmetry_2
Pd1 N2 2.028(9) .
Pd1 O2 2.029(7) .
Pd1 O3 2.039(7) .
Pd1 N3 2.043(9) .
Pd1 P1 2.710(3) .
Pd2 N3 2.022(8) .
Pd2 N1 2.034(9) .
Pd2 O5 2.045(7) .
Pd2 O7 2.051(7) .
Pd2 P1 2.738(3) .
Pd3 O9 2.042(6) .
Pd3 N2 2.044(8) .
Pd3 N1 2.051(7) .
Pd3 O14 2.060(7) .
Pd3 P1 2.717(2) .
Pd4 O4 2.024(7) .
Pd4 N5 2.042(8) .
Pd4 N4 2.051(8) .
Pd4 O1 2.073(7) .
Pd4 P2 2.724(2) .
Pd5 N4 2.028(8) .
Pd5 O8 2.051(7) .
Pd5 N6 2.057(7) .
Pd5 O6 2.060(7) .
Pd5 P2 2.724(2) .
Pd6 N5 2.021(8) .
Pd6 N6 2.027(8) .
Pd6 O15 2.035(7) .
Pd6 O10 2.045(7) .
Pd6 P2 2.713(3) .
P1 O11 1.452(6) .
P1 N1 1.701(9) .
P1 N3 1.704(8) .
P1 N2 1.709(7) .
P2 O21 1.470(6) .
P2 N6 1.695(9) .
P2 N4 1.702(7) .
P2 N5 1.707(8) .
N1 C11 1.496(13) .
C11 C12 1.485(17) .
C11 C13 1.534(14) .
C11 H11 1.0000 .
C12 H12A 0.9800 .
C12 H12B 0.9800 .
C12 H12C 0.9800 .
C13 H13A 0.9800 .
C13 H13B 0.9800 .
C13 H13C 0.9800 .
N2 C21 1.508(13) .
C21 C23 1.491(16) .
C21 C22 1.530(14) .
C21 H21 1.0000 .
C22 H22A 0.9800 .
C22 H22B 0.9800 .
C22 H22C 0.9800 .
C23 H23A 0.9800 .
C23 H23B 0.9800 .
C23 H23C 0.9800 .
N3 C31 1.495(10) .
C31 C32 1.507(15) .
C31 C33 1.554(14) .
C31 H31 1.0000 .
C32 H32A 0.9800 .
C32 H32B 0.9800 .
C32 H32C 0.9800 .
C33 H33A 0.9800 .
C33 H33B 0.9800 .
C33 H33C 0.9800 .
N4 C41 1.495(12) .
C41 C43 1.508(15) .
C41 C42 1.562(14) .
C41 H41 1.0000 .
C42 H42A 0.9800 .
C42 H42B 0.9800 .
C42 H42C 0.9800 .
C43 H43A 0.9800 .
C43 H43B 0.9800 .
C43 H43C 0.9800 .
N5 C51 1.496(12) .
C51 C53 1.519(16) .
C51 C52 1.557(14) .
C51 H51 1.0000 .
C52 H52A 0.9800 .
C52 H52B 0.9800 .
C52 H52C 0.9800 .
C53 H53A 0.9800 .
C53 H53B 0.9800 .
C53 H53C 0.9800 .
N6 C61 1.491(12) .
C61 C62 1.508(13) .
C61 C63 1.544(15) .
C61 H61 1.0000 .
C62 H62A 0.9800 .
C62 H62B 0.9800 .
C62 H62C 0.9800 .
C63 H63A 0.9800 .
C63 H63B 0.9800 .
C63 H63C 0.9800 .
O1 C1 1.257(14) .
O2 C1 1.239(13) .
C1 C2 1.506(17) .
C2 H2A 0.9800 .
C2 H2B 0.9800 .
C2 H2C 0.9800 .
O3 C3 1.229(13) .
O4 C3 1.292(11) .
C3 C4 1.538(15) .
C4 H4A 0.9800 .
C4 H4B 0.9800 .
C4 H4C 0.9800 .
O5 C5 1.260(12) .
O6 C5 1.244(11) .
C5 C6 1.506(15) .
C6 H6A 0.9800 .
C6 H6B 0.9800 .
C6 H6C 0.9800 .
O7 C7 1.260(12) .
O8 C7 1.237(12) .
C7 C8 1.516(16) .
C8 H8A 0.9800 .
C8 H8B 0.9800 .
C8 H8C 0.9800 .
O9 C9 1.254(12) .
O10 C9 1.240(12) .
C9 C10 1.525(16) .
C10 H10A 0.9800 .
C10 H10B 0.9800 .
C10 H10C 0.9800 .
O14 C14 1.268(13) .
O15 C14 1.267(13) .
C14 C15 1.509(17) .
C15 H15A 0.9800 .
C15 H15B 0.9800 .
C15 H15C 0.9800 .
O1S O5S 0.84(7) .
O1S O4S 1.33(5) 5_665
O2S O4S 1.64(5) .
O3S O4S 1.04(5) 5_665
O4S O3S 1.04(5) 5_665
O4S O1S 1.33(5) 5_665
